data_2210451
loop_
_publ_author_name
'Jin, Rui-Fa'
'Ji, Hai-Ying'
'Xiang, Dong'
'Li, Bin'

_publ_section_title Isopropylideneamino-12<i>H</i>-dibenzo[<i>d</i>,<i>g</i>][1,3]dioxocine-6-carboxylate
_journal_coeditor_code YA2016
_journal_issue 9
_journal_name_full 'Acta Crystallographica Section E'
_journal_page_first o3699
_journal_page_last o3700
_journal_paper_doi 10.1107/S1600536806030418
_journal_volume 62
_journal_year 2006
_chemical_formula_iupac 'C18 H17 N O4'
_chemical_formula_moiety 'C18 H17 N O4'
_chemical_formula_sum 'C18 H17 N O4'
_chemical_formula_weight 311.33
_chemical_melting_point 417.0(10)
_chemical_name_common SYP-185
_chemical_name_systematic
;
Isopropylideneamino 12H-dibenzo[d,g][1,3]dioxocine-6-carboxylate
;
_space_group_IT_number 43
_symmetry_cell_setting orthorhombic
_symmetry_space_group_name_Hall 'F 2 -2d'
_symmetry_space_group_name_H-M 'F d d 2'
_atom_sites_solution_hydrogens geom
_atom_sites_solution_primary direct
_atom_sites_solution_secondary difmap
_cell_angle_alpha 90.00
_cell_angle_beta 90.00
_cell_angle_gamma 90.00
_cell_formula_units_Z 16
_cell_length_a 14.542(4)
_cell_length_b 40.468(11)
_cell_length_c 10.874(3)
_cell_measurement_reflns_used 683
_cell_measurement_temperature 298(2)
_cell_measurement_theta_max 19.4
_cell_measurement_theta_min 2.4
_cell_volume 6399(3)
_computing_cell_refinement SMART
_computing_data_collection 'SMART (Bruker, 1998)'
_computing_data_reduction 'SAINT (Bruker, 1999)'
_computing_molecular_graphics 'SHELXTL (Bruker, 1999)'
_computing_publication_material SHELXTL
_computing_structure_refinement 'SHELXL97 (Sheldrick, 1997)'
_computing_structure_solution 'SHELXS97 (Sheldrick, 1997)'
_diffrn_ambient_temperature 298(2)
_diffrn_measured_fraction_theta_full 0.997
_diffrn_measured_fraction_theta_max 0.997
_diffrn_measurement_device_type 'Bruker SMART CCD area-detector'
_diffrn_measurement_method '\f and \w'
_diffrn_radiation_monochromator graphite
_diffrn_radiation_source 'fine-focus sealed tube'
_diffrn_radiation_type 'Mo K\a'
_diffrn_radiation_wavelength 0.71073
_diffrn_reflns_av_R_equivalents 0.070
_diffrn_reflns_av_sigmaI/netI 0.055
_diffrn_reflns_limit_h_max 18
_diffrn_reflns_limit_h_min -18
_diffrn_reflns_limit_k_max 50
_diffrn_reflns_limit_k_min -35
_diffrn_reflns_limit_l_max 13
_diffrn_reflns_limit_l_min -13
_diffrn_reflns_number 9108
_diffrn_reflns_theta_full 26.5
_diffrn_reflns_theta_max 26.5
_diffrn_reflns_theta_min 2.0
_diffrn_standards_number 0
_exptl_absorpt_coefficient_mu 0.09
_exptl_absorpt_correction_T_max 1.000
_exptl_absorpt_correction_T_min 0.977
_exptl_absorpt_correction_type multi-scan
_exptl_absorpt_process_details '(SADABS; Sheldrick, 1996)'
_exptl_crystal_colour colorless
_exptl_crystal_density_diffrn 1.293
_exptl_crystal_density_method 'not measured'
_exptl_crystal_description prism
_exptl_crystal_F_000 2624
_exptl_crystal_size_max 0.28
_exptl_crystal_size_mid 0.24
_exptl_crystal_size_min 0.20
_refine_diff_density_max 0.11
_refine_diff_density_min -0.14
_refine_ls_extinction_method none
_refine_ls_goodness_of_fit_ref 1.01
_refine_ls_hydrogen_treatment constr
_refine_ls_matrix_type full
_refine_ls_number_parameters 210
_refine_ls_number_reflns 1743
_refine_ls_number_restraints 1
_refine_ls_restrained_S_all 1.01
_refine_ls_R_factor_all 0.102
_refine_ls_R_factor_gt 0.046
_refine_ls_shift/su_max 0.000
_refine_ls_shift/su_mean 0.000
_refine_ls_structure_factor_coef Fsqd
_refine_ls_weighting_details 'calc w=1/[\s^2^(Fo^2^)+(0.0434P)^2^+0.454P] where P=(Fo^2^+2Fc^2^)/3'
_refine_ls_weighting_scheme calc
_refine_ls_wR_factor_gt 0.080
_refine_ls_wR_factor_ref 0.096
_reflns_number_gt 1046
_reflns_number_total 1743
_reflns_threshold_expression I>2\s(I)
_cod_data_source_file ya2016.cif
_cod_data_source_block I
_cod_database_code 2210451
_cod_database_fobs_code 2210451

loop_
_symmetry_equiv_pos_as_xyz
'x, y, z'
'-x, -y, z'
'x+1/4, -y+1/4, z+1/4'
'-x+1/4, y+1/4, z+1/4'
'x, y+1/2, z+1/2'
'-x, -y+1/2, z+1/2'
'x+1/4, -y+3/4, z+3/4'
'-x+1/4, y+3/4, z+3/4'
'x+1/2, y, z+1/2'
'-x+1/2, -y, z+1/2'
'x+3/4, -y+1/4, z+3/4'
'-x+3/4, y+1/4, z+3/4'
'x+1/2, y+1/2, z'
'-x+1/2, -y+1/2, z'
'x+3/4, -y+3/4, z+1/4'
'-x+3/4, y+3/4, z+1/4'

loop_
_atom_site_type_symbol
_atom_site_label
_atom_site_fract_x
_atom_site_fract_y
_atom_site_fract_z
_atom_site_U_iso_or_equiv
_atom_site_adp_type
_atom_site_calc_flag
_atom_site_refinement_flags
_atom_site_occupancy
O O1 0.43497(15) 0.04017(6) 0.0953(2) 0.0538(7) Uani d . 1
O O2 0.34318(15) 0.07464(6) 0.2152(2) 0.0531(7) Uani d . 1
O O3 0.3834(3) -0.00223(7) 0.2709(3) 0.0977(12) Uani d . 1
O O4 0.39871(18) 0.03724(6) 0.4135(2) 0.0649(7) Uani d . 1
N N1 0.3771(3) 0.01244(9) 0.5055(4) 0.0908(13) Uani d . 1
C C1 0.3605(2) 0.10855(8) 0.2003(3) 0.0462(9) Uani d . 1
C C2 0.3621(2) 0.12800(10) 0.3035(4) 0.0591(10) Uani d . 1
H H2 0.3550 0.1185 0.3808 0.071 Uiso calc R 1
C C3 0.3742(3) 0.16172(10) 0.2929(4) 0.0687(12) Uani d . 1
H H3 0.3749 0.1750 0.3628 0.082 Uiso calc R 1
C C4 0.3852(3) 0.17563(10) 0.1784(5) 0.0704(12) Uani d . 1
H H4 0.3932 0.1983 0.1704 0.084 Uiso calc R 1
C C5 0.3844(2) 0.15588(10) 0.0766(4) 0.0627(11) Uani d . 1
H H5 0.3922 0.1655 -0.0004 0.075 Uiso calc R 1
C C6 0.3721(2) 0.12164(10) 0.0842(3) 0.0494(9) Uani d . 1
C C7 0.3766(2) 0.09980(10) -0.0269(3) 0.0599(11) Uani d . 1
H H7A 0.3612 0.1125 -0.0997 0.072 Uiso calc R 1
H H7B 0.3321 0.0821 -0.0189 0.072 Uiso calc R 1
C C8 0.4720(2) 0.08536(8) -0.0406(3) 0.0478(8) Uani d . 1
C C9 0.5378(3) 0.10090(10) -0.1125(3) 0.0606(10) Uani d . 1
H H9 0.5220 0.1200 -0.1554 0.073 Uiso calc R 1
C C10 0.6255(3) 0.08883(12) -0.1219(4) 0.0646(11) Uani d . 1
H H10 0.6686 0.0998 -0.1701 0.077 Uiso calc R 1
C C11 0.6496(3) 0.06047(11) -0.0597(4) 0.0672(11) Uani d . 1
H H11 0.7090 0.0522 -0.0666 0.081 Uiso calc R 1
C C12 0.5860(3) 0.04438(9) 0.0127(3) 0.0576(10) Uani d . 1
H H12 0.6018 0.0252 0.0548 0.069 Uiso calc R 1
C C13 0.4990(3) 0.05723(8) 0.0214(3) 0.0490(9) Uani d . 1
C C14 0.4208(2) 0.05357(8) 0.2122(3) 0.0464(9) Uani d . 1
H H14 0.4758 0.0654 0.2400 0.056 Uiso calc R 1
C C15 0.3985(3) 0.02511(10) 0.2994(4) 0.0562(10) Uani d . 1
C C16 0.3740(3) 0.02559(11) 0.6101(4) 0.0684(12) Uani d . 1
C C17 0.3534(5) 0.00336(14) 0.7163(5) 0.128(2) Uani d . 1
H H17A 0.3411 -0.0185 0.6866 0.192 Uiso calc R 1
H H17B 0.3005 0.0115 0.7597 0.192 Uiso calc R 1
H H17C 0.4053 0.0028 0.7709 0.192 Uiso calc R 1
C C18 0.3860(4) 0.06069(13) 0.6372(5) 0.111(2) Uani d . 1
H H18A 0.3837 0.0731 0.5620 0.167 Uiso calc R 1
H H18B 0.4444 0.0641 0.6762 0.167 Uiso calc R 1
H H18C 0.3377 0.0680 0.6910 0.167 Uiso calc R 1

loop_
_atom_site_aniso_label
_atom_site_aniso_U_11
_atom_site_aniso_U_22
_atom_site_aniso_U_33
_atom_site_aniso_U_12
_atom_site_aniso_U_13
_atom_site_aniso_U_23
O1 0.0685(16) 0.0475(14) 0.0455(14) -0.0101(13) 0.0117(13) -0.0056(12)
O2 0.0531(15) 0.0471(14) 0.0591(17) -0.0030(13) 0.0118(12) 0.0026(12)
O3 0.179(4) 0.0459(18) 0.068(2) -0.0255(19) 0.031(2) -0.0041(17)
O4 0.102(2) 0.0473(15) 0.0455(16) -0.0031(14) 0.0147(14) 0.0048(13)
N1 0.161(4) 0.055(2) 0.057(2) 0.003(2) 0.033(2) 0.014(2)
C1 0.044(2) 0.047(2) 0.048(2) 0.0049(17) 0.0051(17) 0.004(2)
C2 0.070(3) 0.056(3) 0.051(2) 0.004(2) 0.0091(19) 0.001(2)
C3 0.087(3) 0.049(3) 0.070(3) 0.009(2) 0.001(2) -0.004(2)
C4 0.077(3) 0.050(3) 0.084(4) 0.015(2) 0.010(3) 0.007(3)
C5 0.053(2) 0.067(3) 0.068(3) 0.016(2) 0.006(2) 0.028(2)
C6 0.042(2) 0.057(3) 0.049(2) 0.0048(19) 0.0013(16) 0.0103(19)
C7 0.062(2) 0.079(3) 0.039(2) 0.004(2) -0.0103(18) 0.010(2)
C8 0.052(2) 0.058(2) 0.0333(18) -0.0005(18) -0.0013(17) -0.0023(18)
C9 0.072(3) 0.069(3) 0.041(2) 0.001(2) 0.011(2) 0.0082(18)
C10 0.067(3) 0.082(3) 0.045(2) -0.011(3) 0.0137(19) 0.001(2)
C11 0.061(2) 0.090(3) 0.051(3) 0.007(2) 0.008(2) -0.009(3)
C12 0.066(3) 0.059(2) 0.048(2) 0.014(2) 0.0104(19) -0.0020(19)
C13 0.059(2) 0.048(2) 0.041(2) -0.006(2) 0.0040(18) -0.0081(17)
C14 0.050(2) 0.043(2) 0.046(2) -0.0003(18) 0.0122(17) -0.0014(18)
C15 0.070(3) 0.046(3) 0.052(3) -0.005(2) 0.0150(19) 0.000(2)
C16 0.088(3) 0.068(3) 0.049(3) 0.013(2) 0.012(2) 0.014(2)
C17 0.204(6) 0.111(4) 0.070(4) 0.016(4) 0.038(4) 0.023(3)
C18 0.177(6) 0.098(4) 0.059(3) -0.042(4) 0.006(3) -0.007(3)

loop_
_atom_type_symbol
_atom_type_description
_atom_type_scat_dispersion_real
_atom_type_scat_dispersion_imag
_atom_type_scat_source
C C 0.0033 0.0000 'International Tables Vol C Tables 4.2.6.8 and 6.1.1.4'
H H 0.0000 0.0000 'International Tables Vol C Tables 4.2.6.8 and 6.1.1.4'
N N 0.0061 0.0000 'International Tables Vol C Tables 4.2.6.8 and 6.1.1.4'
O O 0.0106 0.0000 'International Tables Vol C Tables 4.2.6.8 and 6.1.1.4'

loop_
_geom_angle_atom_site_label_1
_geom_angle_atom_site_label_2
_geom_angle_atom_site_label_3
_geom_angle
C14 O1 C13 115.2(3)
C1 O2 C14 116.3(3)
C15 O4 N1 112.7(3)
C16 N1 O4 109.8(3)
C2 C1 C6 121.8(3)
C2 C1 O2 118.0(3)
C6 C1 O2 120.2(3)
C1 C2 C3 120.1(4)
C1 C2 H2 120.0
C3 C2 H2 120.0
C4 C3 C2 119.6(4)
C4 C3 H3 120.2
C2 C3 H3 120.2
C5 C4 C3 119.5(4)
C5 C4 H4 120.2
C3 C4 H4 120.2
C4 C5 C6 122.2(4)
C4 C5 H5 118.9
C6 C5 H5 118.9
C1 C6 C5 116.7(4)
C1 C6 C7 121.1(3)
C5 C6 C7 122.1(3)
C6 C7 C8 110.3(3)
C6 C7 H7A 109.6
C8 C7 H7A 109.6
C6 C7 H7B 109.6
C8 C7 H7B 109.6
H7A C7 H7B 108.1
C13 C8 C9 117.0(3)
C13 C8 C7 122.1(3)
C9 C8 C7 120.9(3)
C10 C9 C8 121.5(4)
C10 C9 H9 119.2
C8 C9 H9 119.2
C9 C10 C11 119.9(4)
C9 C10 H10 120.1
C11 C10 H10 120.1
C10 C11 C12 120.2(4)
C10 C11 H11 119.9
C12 C11 H11 119.9
C13 C12 C11 118.6(4)
C13 C12 H12 120.7
C11 C12 H12 120.7
C12 C13 C8 122.8(3)
C12 C13 O1 117.6(3)
C8 C13 O1 119.6(3)
O1 C14 O2 111.9(3)
O1 C14 C15 107.7(3)
O2 C14 C15 105.7(3)
O1 C14 H14 110.5
O2 C14 H14 110.5
C15 C14 H14 110.5
O3 C15 O4 126.5(4)
O3 C15 C14 126.1(4)
O4 C15 C14 107.4(3)
N1 C16 C18 126.1(4)
N1 C16 C17 116.9(4)
C18 C16 C17 117.0(4)
C16 C17 H17A 109.5
C16 C17 H17B 109.5
H17A C17 H17B 109.5
C16 C17 H17C 109.5
H17A C17 H17C 109.5
H17B C17 H17C 109.5
C16 C18 H18A 109.5
C16 C18 H18B 109.5
H18A C18 H18B 109.5
C16 C18 H18C 109.5
H18A C18 H18C 109.5
H18B C18 H18C 109.5

loop_
_geom_bond_atom_site_label_1
_geom_bond_atom_site_label_2
_geom_bond_distance
O1 C14 1.398(4)
O1 C13 1.410(4)
O2 C1 1.404(4)
O2 C14 1.415(4)
O3 C15 1.170(4)
O4 C15 1.334(4)
O4 N1 1.451(4)
N1 C16 1.257(6)
C1 C2 1.371(5)
C1 C6 1.380(5)
C2 C3 1.381(5)
C2 H2 0.9300
C3 C4 1.376(6)
C3 H3 0.9300
C4 C5 1.365(6)
C4 H4 0.9300
C5 C6 1.400(6)
C5 H5 0.9300
C6 C7 1.498(5)
C7 C8 1.513(5)
C7 H7A 0.9700
C7 H7B 0.9700
C8 C13 1.380(5)
C8 C9 1.387(5)
C9 C10 1.369(5)
C9 H9 0.9300
C10 C11 1.378(6)
C10 H10 0.9300
C11 C12 1.378(5)
C11 H11 0.9300
C12 C13 1.372(5)
C12 H12 0.9300
C14 C15 1.526(5)
C14 H14 0.9800
C16 C18 1.461(6)
C16 C17 1.494(6)
C17 H17A 0.9600
C17 H17B 0.9600
C17 H17C 0.9600
C18 H18A 0.9600
C18 H18B 0.9600
C18 H18C 0.9600

loop_
_geom_torsion_atom_site_label_1
_geom_torsion_atom_site_label_2
_geom_torsion_atom_site_label_3
_geom_torsion_atom_site_label_4
_geom_torsion
_geom_torsion_publ_flag
C15 O4 N1 C16 -176.8(4) ?
C14 O2 C1 C2 -100.5(3) ?
C14 O2 C1 C6 81.8(4) y
C6 C1 C2 C3 1.0(5) ?
O2 C1 C2 C3 -176.7(3) ?
C1 C2 C3 C4 -0.4(6) ?
C2 C3 C4 C5 -0.2(6) ?
C3 C4 C5 C6 0.3(6) ?
C2 C1 C6 C5 -0.8(5) ?
O2 C1 C6 C5 176.8(3) ?
C2 C1 C6 C7 175.8(3) ?
O2 C1 C6 C7 -6.6(5) y
C4 C5 C6 C1 0.2(5) ?
C4 C5 C6 C7 -176.4(3) ?
C1 C6 C7 C8 -81.0(4) y
C5 C6 C7 C8 95.4(4) ?
C6 C7 C8 C13 84.3(4) y
C6 C7 C8 C9 -92.8(4) ?
C13 C8 C9 C10 0.2(5) ?
C7 C8 C9 C10 177.4(4) ?
C8 C9 C10 C11 0.5(6) ?
C9 C10 C11 C12 -0.6(6) ?
C10 C11 C12 C13 -0.1(6) ?
C11 C12 C13 C8 0.9(5) ?
C11 C12 C13 O1 179.5(3) ?
C9 C8 C13 C12 -0.9(5) ?
C7 C8 C13 C12 -178.1(3) ?
C9 C8 C13 O1 -179.5(3) ?
C7 C8 C13 O1 3.3(5) y
C14 O1 C13 C12 100.7(4) ?
C14 O1 C13 C8 -80.6(4) y
C13 O1 C14 O2 95.9(3) y
C13 O1 C14 C15 -148.4(3) ?
C1 O2 C14 O1 -95.7(3) y
C1 O2 C14 C15 147.4(3) ?
N1 O4 C15 O3 -0.2(6) ?
N1 O4 C15 C14 179.3(3) ?
O1 C14 C15 O3 -9.7(6) ?
O2 C14 C15 O3 110.1(4) ?
O1 C14 C15 O4 170.8(3) ?
O2 C14 C15 O4 -69.4(4) ?
O4 N1 C16 C18 2.5(7) ?
O4 N1 C16 C17 -179.4(4) ?

loop_
_cod_related_entry_id
_cod_related_entry_database
_cod_related_entry_code
1 ChemSpider 21127395
